data_7015967
loop_
_publ_author_name
'Liu, Nazhen'
'Li, Xiaoyan'
'Xu, Xiaofeng'
'Wang, Zhiping'
'Sun, Hongjian'

_publ_section_title
;
 Synthesis, structure and DFT study of dinuclear iron, cobalt and
 nickel complexes with cyclopentadienyl-metal moieties.
;
_journal_issue 26
_journal_name_full 'Dalton transactions (Cambridge, England : 2003)'
_journal_page_first 6886
_journal_page_last 6892
_journal_paper_doi 10.1039/c0dt01386b
_journal_volume 40
_journal_year 2011
_chemical_formula_moiety 'C42 H52 Co Fe P4'
_chemical_formula_sum 'C42 H52 Co Fe P4'
_chemical_formula_weight 795.50
_chemical_name_systematic
;
?
;
_space_group_IT_number 14
_symmetry_cell_setting monoclinic
_symmetry_space_group_name_Hall '-P 2yn'
_symmetry_space_group_name_H-M 'P 1 21/n 1'
_atom_sites_solution_hydrogens geom
_atom_sites_solution_primary direct
_atom_sites_solution_secondary difmap
_audit_creation_method SHELXL-97
_cell_angle_alpha 90.00
_cell_angle_beta 103.579(11)
_cell_angle_gamma 90.00
_cell_formula_units_Z 4
_cell_length_a 11.816(6)
_cell_length_b 16.502(9)
_cell_length_c 20.416(11)
_cell_measurement_reflns_used 553
_cell_measurement_temperature 298(2)
_cell_measurement_theta_max 16.51
_cell_measurement_theta_min 2.21
_cell_volume 3870(4)
_computing_cell_refinement 'Bruker SMART'
_computing_data_collection 'Bruker SMART'
_computing_data_reduction 'Bruker SAINT'
_computing_molecular_graphics 'Bruker SHELXTL'
_computing_publication_material 'Bruker SHELXTL'
_computing_structure_refinement 'SHELXL-97 (Sheldrick, 1997)'
_computing_structure_solution 'SHELXS-97 (Sheldrick, 1990)'
_diffrn_ambient_temperature 298(2)
_diffrn_measured_fraction_theta_full 0.997
_diffrn_measured_fraction_theta_max 0.997
_diffrn_measurement_device_type 'CCD area detector'
_diffrn_measurement_method 'phi and omega scans'
_diffrn_radiation_monochromator graphite
_diffrn_radiation_source 'fine-focus sealed tube'
_diffrn_radiation_type MoK\a
_diffrn_radiation_wavelength 0.71073
_diffrn_reflns_av_R_equivalents 0.2145
_diffrn_reflns_av_sigmaI/netI 0.2450
_diffrn_reflns_limit_h_max 13
_diffrn_reflns_limit_h_min -13
_diffrn_reflns_limit_k_max 18
_diffrn_reflns_limit_k_min -18
_diffrn_reflns_limit_l_max 13
_diffrn_reflns_limit_l_min -22
_diffrn_reflns_number 16369
_diffrn_reflns_theta_full 23.32
_diffrn_reflns_theta_max 23.32
_diffrn_reflns_theta_min 1.60
_exptl_absorpt_coefficient_mu 0.998
_exptl_absorpt_correction_T_max 0.7814
_exptl_absorpt_correction_T_min 0.7472
_exptl_absorpt_correction_type multi-scan
_exptl_crystal_colour red
_exptl_crystal_density_diffrn 1.365
_exptl_crystal_density_method 'not measured'
_exptl_crystal_description block
_exptl_crystal_F_000 1668
_exptl_crystal_size_max 0.31
_exptl_crystal_size_mid 0.28
_exptl_crystal_size_min 0.26
_refine_diff_density_max 0.703
_refine_diff_density_min -0.483
_refine_diff_density_rms 0.109
_refine_ls_extinction_method none
_refine_ls_goodness_of_fit_ref 0.985
_refine_ls_hydrogen_treatment constr
_refine_ls_matrix_type full
_refine_ls_number_parameters 436
_refine_ls_number_reflns 5590
_refine_ls_number_restraints 252
_refine_ls_restrained_S_all 0.984
_refine_ls_R_factor_all 0.2410
_refine_ls_R_factor_gt 0.0970
_refine_ls_shift/su_max 0.000
_refine_ls_shift/su_mean 0.000
_refine_ls_structure_factor_coef Fsqd
_refine_ls_weighting_details 'calc w=1/[\s^2^(Fo^2^)+(0.1102P)^2^+0.0000P] where P=(Fo^2^+2Fc^2^)/3'
_refine_ls_weighting_scheme calc
_refine_ls_wR_factor_gt 0.2087
_refine_ls_wR_factor_ref 0.2803
_reflns_number_gt 2128
_reflns_number_total 5590
_reflns_threshold_expression >2sigma(I)
_cod_data_source_file c0dt01386b.txt
_cod_data_source_block 6
_cod_depositor_comments
;
The following automatic conversions were performed:

'_symmetry_cell_setting' value 'Monoclinic' changed to 'monoclinic'
according to /home/saulius/struct/CIF-dictionaries/cif_core.dic
dictionary named 'cif_core.dic' version 2.4.1 from 2010-06-29.

Automatic conversion script
Id: cif_fix_values 1715 2011-07-08 13:25:40Z adriana 
;
_cod_original_sg_symbol_H-M P2(1)/n
_cod_database_code 7015967

loop_
_symmetry_equiv_pos_as_xyz
'x, y, z'
'-x+1/2, y+1/2, -z+1/2'
'-x, -y, -z'
'x-1/2, -y-1/2, z-1/2'

loop_
_atom_site_label
_atom_site_type_symbol
_atom_site_fract_x
_atom_site_fract_y
_atom_site_fract_z
_atom_site_U_iso_or_equiv
_atom_site_adp_type
_atom_site_occupancy
_atom_site_symmetry_multiplicity
_atom_site_calc_flag
_atom_site_refinement_flags
_atom_site_disorder_assembly
_atom_site_disorder_group
C1 C 0.7996(12) 0.4232(8) 0.3414(7) 0.045(4) Uani 1 1 d U . .
C2 C 0.8605(12) 0.4026(8) 0.4056(7) 0.054(4) Uani 1 1 d U . .
H2 H 0.8228 0.3757 0.4344 0.065 Uiso 1 1 calc R . .
C3 C 0.9784(14) 0.4219(9) 0.4273(9) 0.071(5) Uani 1 1 d U . .
H3 H 1.0190 0.4071 0.4704 0.085 Uiso 1 1 calc R . .
C4 C 1.0349(14) 0.4626(9) 0.3858(9) 0.071(5) Uani 1 1 d U . .
H4 H 1.1122 0.4780 0.4015 0.085 Uiso 1 1 calc R . .
C5 C 0.9770(13) 0.4803(9) 0.3212(8) 0.069(5) Uani 1 1 d U . .
H5 H 1.0162 0.5049 0.2920 0.083 Uiso 1 1 calc R . .
C6 C 0.8596(12) 0.4616(8) 0.2992(8) 0.056(4) Uani 1 1 d U . .
H6 H 0.8205 0.4749 0.2554 0.067 Uiso 1 1 calc R . .
C7 C 0.3419(12) 0.5669(8) 0.1448(7) 0.046(4) Uani 1 1 d U . .
C8 C 0.4174(13) 0.5995(9) 0.1119(7) 0.065(5) Uani 1 1 d U . .
H8 H 0.4762 0.5670 0.1028 0.077 Uiso 1 1 calc R . .
C9 C 0.4105(15) 0.6803(11) 0.0910(9) 0.086(6) Uani 1 1 d U . .
H9 H 0.4594 0.6994 0.0648 0.103 Uiso 1 1 calc R . .
C10 C 0.3316(16) 0.7319(11) 0.1092(9) 0.088(6) Uani 1 1 d U . .
H10 H 0.3317 0.7868 0.0989 0.105 Uiso 1 1 calc R . .
C11 C 0.2523(15) 0.7014(10) 0.1429(8) 0.077(5) Uani 1 1 d U . .
H11 H 0.1973 0.7354 0.1545 0.092 Uiso 1 1 calc R . .
C12 C 0.2551(13) 0.6194(9) 0.1595(7) 0.063(4) Uani 1 1 d U . .
H12 H 0.1996 0.5985 0.1805 0.075 Uiso 1 1 calc R . .
C13 C 0.1909(11) 0.4366(7) 0.1472(7) 0.042(4) Uani 1 1 d U . .
C14 C 0.1340(13) 0.4036(9) 0.1927(8) 0.061(4) Uani 1 1 d U . .
H14 H 0.1738 0.3945 0.2371 0.074 Uiso 1 1 calc R . .
C15 C 0.0139(15) 0.3837(10) 0.1711(10) 0.081(5) Uani 1 1 d U . .
H15 H -0.0258 0.3643 0.2022 0.097 Uiso 1 1 calc R . .
C16 C -0.0425(15) 0.3925(10) 0.1066(10) 0.075(5) Uani 1 1 d U . .
H16 H -0.1208 0.3784 0.0932 0.091 Uiso 1 1 calc R . .
C17 C 0.0119(15) 0.4214(10) 0.0609(9) 0.076(5) Uani 1 1 d U . .
H17 H -0.0279 0.4240 0.0159 0.091 Uiso 1 1 calc R . .
C18 C 0.1296(14) 0.4484(9) 0.0799(9) 0.071(5) Uani 1 1 d U . .
H18 H 0.1649 0.4729 0.0488 0.085 Uiso 1 1 calc R . .
C19 C 0.6207(11) 0.4411(8) 0.1189(7) 0.045(4) Uani 1 1 d U . .
H19 H 0.6179 0.4784 0.0813 0.055 Uiso 1 1 calc R . .
C20 C 0.6112(10) 0.4630(7) 0.1840(6) 0.036(3) Uani 1 1 d U . .
H20 H 0.6007 0.5184 0.1988 0.044 Uiso 1 1 calc R . .
C21 C 0.6216(10) 0.3934(7) 0.2253(6) 0.032(3) Uani 1 1 d U . .
C22 C 0.6376(10) 0.3267(8) 0.1828(7) 0.044(4) Uani 1 1 d U . .
H22 H 0.6473 0.2698 0.1968 0.052 Uiso 1 1 calc R . .
C23 C 0.6372(11) 0.3568(8) 0.1174(7) 0.049(4) Uani 1 1 d U . .
H23 H 0.6473 0.3248 0.0787 0.059 Uiso 1 1 calc R . .
C24 C 0.3681(10) 0.4703(7) 0.2616(6) 0.034(3) Uani 1 1 d U . .
C25 C 0.3582(11) 0.5377(8) 0.3059(7) 0.046(4) Uani 1 1 d U . .
H25 H 0.3510 0.5948 0.2922 0.055 Uiso 1 1 calc R . .
C26 C 0.3593(11) 0.5093(9) 0.3704(8) 0.056(4) Uani 1 1 d U . .
H26 H 0.3512 0.5422 0.4090 0.068 Uiso 1 1 calc R . .
C27 C 0.3708(11) 0.4242(9) 0.3693(7) 0.052(4) Uani 1 1 d U . .
H27 H 0.3733 0.3881 0.4077 0.062 Uiso 1 1 calc R . .
C28 C 0.3815(11) 0.3995(8) 0.3052(7) 0.044(4) Uani 1 1 d U . .
H28 H 0.3906 0.3435 0.2914 0.053 Uiso 1 1 calc R . .
C29 C 0.3809(18) 0.2083(12) 0.1981(9) 0.118(7) Uani 1 1 d U . .
H29A H 0.4559 0.2079 0.2290 0.177 Uiso 1 1 calc R . .
H29B H 0.3591 0.1538 0.1839 0.177 Uiso 1 1 calc R . .
H29C H 0.3243 0.2308 0.2198 0.177 Uiso 1 1 calc R . .
C30 C 0.4582(13) 0.1992(9) 0.0793(8) 0.072(5) Uani 1 1 d U . .
H30A H 0.4678 0.2239 0.0384 0.109 Uiso 1 1 calc R . .
H30B H 0.4113 0.1513 0.0687 0.109 Uiso 1 1 calc R . .
H30C H 0.5332 0.1848 0.1068 0.109 Uiso 1 1 calc R . .
C31 C 0.2392(16) 0.2595(12) 0.0772(10) 0.138(8) Uani 1 1 d U . .
H31A H 0.2287 0.2892 0.0358 0.208 Uiso 1 1 calc R . .
H31B H 0.1877 0.2806 0.1031 0.208 Uiso 1 1 calc R . .
H31C H 0.2220 0.2033 0.0675 0.208 Uiso 1 1 calc R . .
C32 C 0.627(2) 0.6560(14) 0.3038(11) 0.155(9) Uani 1 1 d U . .
H32A H 0.5553 0.6583 0.2700 0.233 Uiso 1 1 calc R . .
H32B H 0.6878 0.6359 0.2841 0.233 Uiso 1 1 calc R . .
H32C H 0.6470 0.7093 0.3216 0.233 Uiso 1 1 calc R . .
C33 C 0.7521(18) 0.5952(14) 0.4260(11) 0.156(9) Uani 1 1 d U . .
H33A H 0.8070 0.5680 0.4056 0.235 Uiso 1 1 calc R . .
H33B H 0.7518 0.5700 0.4683 0.235 Uiso 1 1 calc R . .
H33C H 0.7739 0.6511 0.4333 0.235 Uiso 1 1 calc R . .
C34 C 0.5411(15) 0.6624(10) 0.4170(9) 0.096(6) Uani 1 1 d U . .
H34A H 0.5219 0.6365 0.4550 0.145 Uiso 1 1 calc R . .
H34B H 0.4715 0.6829 0.3875 0.145 Uiso 1 1 calc R . .
H34C H 0.5940 0.7063 0.4322 0.145 Uiso 1 1 calc R . .
C35 C 0.6499(12) 0.2918(8) 0.3421(6) 0.041(4) Uani 1 1 d U . .
C36 C 0.7331(13) 0.2418(8) 0.3265(7) 0.057(4) Uani 1 1 d U . .
H36 H 0.7868 0.2617 0.3037 0.068 Uiso 1 1 calc R . .
C37 C 0.5747(12) 0.2613(9) 0.3785(7) 0.058(4) Uani 1 1 d U . .
H37 H 0.5232 0.2964 0.3923 0.070 Uiso 1 1 calc R . .
C38 C 0.7353(15) 0.1599(10) 0.3458(8) 0.070(5) Uani 1 1 d U . .
H38 H 0.7926 0.1262 0.3365 0.083 Uiso 1 1 calc R . .
C39 C 0.6564(15) 0.1286(9) 0.3776(8) 0.074(5) Uani 1 1 d U . .
H39 H 0.6580 0.0735 0.3874 0.089 Uiso 1 1 calc R . .
C40 C 0.5737(15) 0.1775(10) 0.3954(9) 0.081(5) Uani 1 1 d U . .
H40 H 0.5196 0.1567 0.4175 0.097 Uiso 1 1 calc R . .
C50 C 0.3974(17) 0.4047(12) 0.0403(9) 0.119(7) Uani 1 1 d U . .
H50A H 0.3786 0.4612 0.0336 0.179 Uiso 1 1 calc R . .
H50B H 0.3274 0.3732 0.0280 0.179 Uiso 1 1 calc R . .
H50C H 0.4495 0.3892 0.0129 0.179 Uiso 1 1 calc R . .
C51 C 0.5993(19) 0.4535(15) 0.4478(11) 0.160(10) Uani 1 1 d U . .
H51A H 0.5505 0.4713 0.4766 0.240 Uiso 1 1 calc R . .
H51B H 0.6722 0.4819 0.4595 0.240 Uiso 1 1 calc R . .
H51C H 0.6130 0.3964 0.4536 0.240 Uiso 1 1 calc R . .
Co1 Co 0.51522(16) 0.47822(11) 0.34531(10) 0.0471(6) Uani 1 1 d . . .
Fe1 Fe 0.47784(16) 0.38419(11) 0.14241(10) 0.0395(6) Uani 1 1 d . . .
P3 P 0.6426(3) 0.4005(2) 0.31623(18) 0.0380(10) Uani 1 1 d . . .
P4 P 0.3501(3) 0.4609(2) 0.17276(19) 0.0391(10) Uani 1 1 d . . .
P5 P 0.3875(3) 0.2697(2) 0.1246(2) 0.0548(12) Uani 1 1 d . . .
P6 P 0.6100(4) 0.5887(2) 0.3714(2) 0.0640(14) Uani 1 1 d . . .

loop_
_atom_site_aniso_label
_atom_site_aniso_U_11
_atom_site_aniso_U_22
_atom_site_aniso_U_33
_atom_site_aniso_U_23
_atom_site_aniso_U_13
_atom_site_aniso_U_12
C1 0.044(7) 0.043(7) 0.045(8) -0.006(6) 0.002(6) 0.005(6)
C2 0.043(7) 0.060(8) 0.057(8) 0.003(6) 0.009(6) -0.005(6)
C3 0.069(8) 0.067(8) 0.070(9) 0.002(7) 0.000(7) -0.001(7)
C4 0.056(8) 0.071(8) 0.080(9) -0.005(7) 0.007(7) -0.014(7)
C5 0.064(8) 0.075(8) 0.073(9) 0.000(7) 0.026(7) -0.011(7)
C6 0.046(7) 0.061(8) 0.060(8) 0.004(6) 0.013(7) -0.010(6)
C7 0.042(7) 0.043(7) 0.053(8) 0.006(6) 0.013(6) -0.003(6)
C8 0.066(8) 0.056(8) 0.079(9) 0.020(7) 0.032(7) 0.013(7)
C9 0.084(9) 0.083(9) 0.098(9) 0.016(8) 0.035(8) 0.017(8)
C10 0.097(9) 0.071(9) 0.099(9) 0.020(7) 0.031(8) 0.010(8)
C11 0.078(8) 0.065(8) 0.093(9) 0.002(7) 0.032(7) 0.024(7)
C12 0.066(8) 0.058(8) 0.070(8) 0.012(7) 0.028(7) 0.013(7)
C13 0.033(7) 0.036(6) 0.054(8) 0.001(6) 0.007(6) 0.001(5)
C14 0.057(8) 0.072(8) 0.059(8) -0.013(7) 0.020(7) -0.009(7)
C15 0.077(9) 0.081(9) 0.089(9) -0.002(7) 0.030(8) -0.012(7)
C16 0.065(8) 0.076(9) 0.083(9) -0.012(8) 0.015(8) -0.001(7)
C17 0.067(8) 0.077(9) 0.076(9) -0.004(7) 0.003(7) 0.004(7)
C18 0.062(8) 0.072(8) 0.071(9) -0.001(7) 0.000(7) -0.004(7)
C19 0.044(7) 0.047(7) 0.050(8) 0.006(6) 0.020(6) 0.001(6)
C20 0.036(6) 0.032(6) 0.038(7) -0.004(5) 0.001(6) -0.003(5)
C21 0.027(6) 0.026(6) 0.041(7) 0.006(5) 0.004(5) 0.003(5)
C22 0.038(7) 0.048(7) 0.041(7) 0.003(6) 0.002(6) 0.010(6)
C23 0.042(7) 0.058(7) 0.049(8) 0.000(6) 0.014(6) 0.006(6)
C24 0.027(6) 0.028(6) 0.045(7) 0.006(5) 0.005(5) -0.001(5)
C25 0.039(7) 0.049(7) 0.049(8) -0.009(6) 0.009(6) 0.007(6)
C26 0.045(7) 0.072(8) 0.055(8) -0.002(7) 0.018(6) 0.006(6)
C27 0.043(7) 0.065(8) 0.050(8) 0.009(6) 0.016(6) -0.006(6)
C28 0.040(7) 0.038(7) 0.056(8) -0.004(6) 0.015(6) -0.006(6)
C29 0.140(11) 0.107(10) 0.114(10) 0.003(8) 0.044(8) -0.028(8)
C30 0.068(8) 0.065(8) 0.083(9) -0.017(7) 0.014(7) -0.012(7)
C31 0.121(11) 0.122(11) 0.163(12) -0.015(9) 0.016(9) -0.006(9)
C32 0.176(13) 0.144(12) 0.159(12) -0.008(9) 0.066(9) -0.023(9)
C33 0.143(12) 0.138(12) 0.177(13) -0.032(9) 0.015(9) -0.002(9)
C34 0.097(9) 0.100(9) 0.097(9) -0.020(8) 0.030(8) -0.001(8)
C35 0.047(7) 0.040(7) 0.035(7) 0.001(6) 0.006(6) -0.008(6)
C36 0.069(8) 0.044(7) 0.054(8) 0.010(6) 0.005(7) 0.008(7)
C37 0.050(7) 0.061(8) 0.063(8) 0.010(7) 0.011(7) 0.005(6)
C38 0.076(8) 0.061(8) 0.070(8) -0.003(7) 0.015(7) 0.029(7)
C39 0.081(9) 0.045(8) 0.091(9) 0.005(7) 0.009(7) -0.001(7)
C40 0.076(9) 0.073(9) 0.096(9) 0.027(7) 0.027(7) -0.015(7)
C50 0.115(10) 0.126(11) 0.117(11) -0.001(8) 0.030(8) -0.004(8)
C51 0.158(13) 0.169(13) 0.157(13) -0.005(9) 0.045(9) -0.012(9)
Co1 0.0399(12) 0.0407(12) 0.0624(16) -0.0040(10) 0.0152(11) 0.0004(10)
Fe1 0.0315(12) 0.0329(11) 0.0540(15) -0.0014(10) 0.0101(10) 0.0004(9)
P3 0.036(2) 0.031(2) 0.047(3) 0.0003(17) 0.0093(19) -0.0039(17)
P4 0.033(2) 0.039(2) 0.045(3) 0.0051(18) 0.0083(19) 0.0013(17)
P5 0.050(3) 0.044(3) 0.071(3) -0.012(2) 0.017(2) -0.006(2)
P6 0.046(3) 0.053(3) 0.095(4) -0.024(2) 0.021(3) -0.010(2)

loop_
_atom_type_symbol
_atom_type_description
_atom_type_scat_dispersion_real
_atom_type_scat_dispersion_imag
_atom_type_scat_source
C C 0.0033 0.0016 'International Tables Vol C Tables 4.2.6.8 and 6.1.1.4'
H H 0.0000 0.0000 'International Tables Vol C Tables 4.2.6.8 and 6.1.1.4'
P P 0.1023 0.0942 'International Tables Vol C Tables 4.2.6.8 and 6.1.1.4'
Fe Fe 0.3463 0.8444 'International Tables Vol C Tables 4.2.6.8 and 6.1.1.4'
Co Co 0.3494 0.9721 'International Tables Vol C Tables 4.2.6.8 and 6.1.1.4'

loop_
_geom_angle_atom_site_label_1
_geom_angle_atom_site_label_2
_geom_angle_atom_site_label_3
_geom_angle
_geom_angle_site_symmetry_1
_geom_angle_site_symmetry_3
_geom_angle_publ_flag
C2 C1 C6 118.2(13) . . ?
C2 C1 P3 118.6(11) . . ?
C6 C1 P3 123.1(11) . . ?
C1 C2 C3 120.2(15) . . ?
C1 C2 H2 119.9 . . ?
C3 C2 H2 119.9 . . ?
C4 C3 C2 120.7(16) . . ?
C4 C3 H3 119.7 . . ?
C2 C3 H3 119.7 . . ?
C5 C4 C3 119.6(16) . . ?
C5 C4 H4 120.2 . . ?
C3 C4 H4 120.2 . . ?
C4 C5 C6 120.0(16) . . ?
C4 C5 H5 120.0 . . ?
C6 C5 H5 120.0 . . ?
C5 C6 C1 121.1(15) . . ?
C5 C6 H6 119.5 . . ?
C1 C6 H6 119.5 . . ?
C8 C7 C12 117.0(14) . . ?
C8 C7 P4 122.9(12) . . ?
C12 C7 P4 120.0(11) . . ?
C7 C8 C9 122.3(16) . . ?
C7 C8 H8 118.8 . . ?
C9 C8 H8 118.8 . . ?
C10 C9 C8 120.2(17) . . ?
C10 C9 H9 119.9 . . ?
C8 C9 H9 119.9 . . ?
C9 C10 C11 119.4(17) . . ?
C9 C10 H10 120.3 . . ?
C11 C10 H10 120.3 . . ?
C10 C11 C12 119.6(16) . . ?
C10 C11 H11 120.2 . . ?
C12 C11 H11 120.2 . . ?
C11 C12 C7 121.1(15) . . ?
C11 C12 H12 119.5 . . ?
C7 C12 H12 119.5 . . ?
C14 C13 C18 119.4(13) . . ?
C14 C13 P4 120.9(11) . . ?
C18 C13 P4 119.7(11) . . ?
C13 C14 C15 119.4(15) . . ?
C13 C14 H14 120.3 . . ?
C15 C14 H14 120.3 . . ?
C16 C15 C14 120.7(17) . . ?
C16 C15 H15 119.6 . . ?
C14 C15 H15 119.6 . . ?
C15 C16 C17 121.0(18) . . ?
C15 C16 H16 119.5 . . ?
C17 C16 H16 119.5 . . ?
C16 C17 C18 121.4(18) . . ?
C16 C17 H17 119.3 . . ?
C18 C17 H17 119.3 . . ?
C13 C18 C17 117.9(16) . . ?
C13 C18 H18 121.0 . . ?
C17 C18 H18 121.0 . . ?
C23 C19 C20 108.5(12) . . ?
C23 C19 Fe1 71.6(8) . . ?
C20 C19 Fe1 69.5(7) . . ?
C23 C19 H19 125.7 . . ?
C20 C19 H19 125.7 . . ?
Fe1 C19 H19 125.7 . . ?
C19 C20 C21 109.9(11) . . ?
C19 C20 Fe1 70.8(7) . . ?
C21 C20 Fe1 71.6(7) . . ?
C19 C20 H20 125.1 . . ?
C21 C20 H20 125.1 . . ?
Fe1 C20 H20 125.1 . . ?
C20 C21 C22 105.5(11) . . ?
C20 C21 P3 121.9(9) . . ?
C22 C21 P3 131.2(9) . . ?
C20 C21 Fe1 68.8(7) . . ?
C22 C21 Fe1 69.8(7) . . ?
P3 C21 Fe1 135.8(7) . . ?
C23 C22 C21 109.1(12) . . ?
C23 C22 Fe1 70.7(7) . . ?
C21 C22 Fe1 70.1(7) . . ?
C23 C22 H22 125.5 . . ?
C21 C22 H22 125.5 . . ?
Fe1 C22 H22 125.5 . . ?
C19 C23 C22 107.1(13) . . ?
C19 C23 Fe1 69.3(8) . . ?
C22 C23 Fe1 69.8(8) . . ?
C19 C23 H23 126.5 . . ?
C22 C23 H23 126.5 . . ?
Fe1 C23 H23 126.5 . . ?
C28 C24 C25 104.2(11) . . ?
C28 C24 P4 121.6(9) . . ?
C25 C24 P4 133.7(10) . . ?
C28 C24 Co1 66.9(7) . . ?
C25 C24 Co1 68.0(7) . . ?
P4 C24 Co1 134.4(7) . . ?
C26 C25 C24 110.2(13) . . ?
C26 C25 Co1 70.6(8) . . ?
C24 C25 Co1 71.7(7) . . ?
C26 C25 H25 124.9 . . ?
C24 C25 H25 124.9 . . ?
Co1 C25 H25 124.9 . . ?
C25 C26 C27 107.3(14) . . ?
C25 C26 Co1 70.4(8) . . ?
C27 C26 Co1 70.0(8) . . ?
C25 C26 H26 126.3 . . ?
C27 C26 H26 126.3 . . ?
Co1 C26 H26 126.3 . . ?
C28 C27 C26 109.5(13) . . ?
C28 C27 Co1 69.4(8) . . ?
C26 C27 Co1 70.5(8) . . ?
C28 C27 H27 125.2 . . ?
C26 C27 H27 125.2 . . ?
Co1 C27 H27 125.2 . . ?
C27 C28 C24 108.5(12) . . ?
C27 C28 Co1 71.1(8) . . ?
C24 C28 Co1 72.6(7) . . ?
C27 C28 H28 125.7 . . ?
C24 C28 H28 125.7 . . ?
Co1 C28 H28 125.7 . . ?
P5 C29 H29A 109.5 . . ?
P5 C29 H29B 109.5 . . ?
H29A C29 H29B 109.5 . . ?
P5 C29 H29C 109.5 . . ?
H29A C29 H29C 109.5 . . ?
H29B C29 H29C 109.5 . . ?
P5 C30 H30A 109.5 . . ?
P5 C30 H30B 109.5 . . ?
H30A C30 H30B 109.5 . . ?
P5 C30 H30C 109.5 . . ?
H30A C30 H30C 109.5 . . ?
H30B C30 H30C 109.5 . . ?
P5 C31 H31A 109.5 . . ?
P5 C31 H31B 109.5 . . ?
H31A C31 H31B 109.5 . . ?
P5 C31 H31C 109.5 . . ?
H31A C31 H31C 109.5 . . ?
H31B C31 H31C 109.5 . . ?
P6 C32 H32A 109.5 . . ?
P6 C32 H32B 109.5 . . ?
H32A C32 H32B 109.5 . . ?
P6 C32 H32C 109.5 . . ?
H32A C32 H32C 109.5 . . ?
H32B C32 H32C 109.5 . . ?
P6 C33 H33A 109.5 . . ?
P6 C33 H33B 109.5 . . ?
H33A C33 H33B 109.5 . . ?
P6 C33 H33C 109.5 . . ?
H33A C33 H33C 109.5 . . ?
H33B C33 H33C 109.5 . . ?
P6 C34 H34A 109.5 . . ?
P6 C34 H34B 109.5 . . ?
H34A C34 H34B 109.5 . . ?
P6 C34 H34C 109.5 . . ?
H34A C34 H34C 109.5 . . ?
H34B C34 H34C 109.5 . . ?
C36 C35 C37 119.4(13) . . ?
C36 C35 P3 119.9(11) . . ?
C37 C35 P3 120.7(11) . . ?
C35 C36 C38 118.5(15) . . ?
C35 C36 H36 120.7 . . ?
C38 C36 H36 120.7 . . ?
C35 C37 C40 121.8(15) . . ?
C35 C37 H37 119.1 . . ?
C40 C37 H37 119.1 . . ?
C39 C38 C36 122.1(16) . . ?
C39 C38 H38 118.9 . . ?
C36 C38 H38 118.9 . . ?
C38 C39 C40 120.7(16) . . ?
C38 C39 H39 119.6 . . ?
C40 C39 H39 119.6 . . ?
C39 C40 C37 117.2(16) . . ?
C39 C40 H40 121.4 . . ?
C37 C40 H40 121.4 . . ?
Fe1 C50 H50A 109.5 . . ?
Fe1 C50 H50B 109.5 . . ?
H50A C50 H50B 109.5 . . ?
Fe1 C50 H50C 109.5 . . ?
H50A C50 H50C 109.5 . . ?
H50B C50 H50C 109.5 . . ?
Co1 C51 H51A 109.5 . . ?
Co1 C51 H51B 109.5 . . ?
H51A C51 H51B 109.5 . . ?
Co1 C51 H51C 109.5 . . ?
H51A C51 H51C 109.5 . . ?
H51B C51 H51C 109.5 . . ?
C28 Co1 C27 39.6(5) . . ?
C28 Co1 C25 67.3(5) . . ?
C27 Co1 C25 65.7(6) . . ?
C28 Co1 C26 67.3(6) . . ?
C27 Co1 C26 39.6(5) . . ?
C25 Co1 C26 39.1(5) . . ?
C28 Co1 C51 114.0(7) . . ?
C27 Co1 C51 84.6(7) . . ?
C25 Co1 C51 129.4(7) . . ?
C26 Co1 C51 92.3(7) . . ?
C28 Co1 C24 40.5(4) . . ?
C27 Co1 C24 66.7(5) . . ?
C25 Co1 C24 40.3(4) . . ?
C26 Co1 C24 67.2(5) . . ?
C51 Co1 C24 151.2(7) . . ?
C28 Co1 P6 160.6(4) . . ?
C27 Co1 P6 135.7(4) . . ?
C25 Co1 P6 93.5(4) . . ?
C26 Co1 P6 99.7(4) . . ?
C51 Co1 P6 79.8(7) . . ?
C24 Co1 P6 122.1(3) . . ?
C28 Co1 P3 92.0(4) . . ?
C27 Co1 P3 118.1(4) . . ?
C25 Co1 P3 141.8(4) . . ?
C26 Co1 P3 157.4(4) . . ?
C51 Co1 P3 87.8(7) . . ?
C24 Co1 P3 103.4(4) . . ?
P6 Co1 P3 102.51(17) . . ?
C20 Fe1 C19 39.7(5) . . ?
C20 Fe1 C22 66.1(5) . . ?
C19 Fe1 C22 65.9(5) . . ?
C20 Fe1 C21 39.6(4) . . ?
C19 Fe1 C21 66.9(5) . . ?
C22 Fe1 C21 40.1(4) . . ?
C20 Fe1 C50 115.4(6) . . ?
C19 Fe1 C50 84.3(7) . . ?
C22 Fe1 C50 128.1(7) . . ?
C21 Fe1 C50 151.3(6) . . ?
C20 Fe1 C23 66.2(5) . . ?
C19 Fe1 C23 39.1(5) . . ?
C22 Fe1 C23 39.5(5) . . ?
C21 Fe1 C23 67.2(5) . . ?
C50 Fe1 C23 90.9(7) . . ?
C20 Fe1 P5 156.9(4) . . ?
C19 Fe1 P5 138.7(4) . . ?
C22 Fe1 P5 92.0(4) . . ?
C21 Fe1 P5 118.2(3) . . ?
C50 Fe1 P5 83.3(6) . . ?
C23 Fe1 P5 101.9(4) . . ?
C20 Fe1 P4 91.7(4) . . ?
C19 Fe1 P4 117.3(4) . . ?
C22 Fe1 P4 140.6(4) . . ?
C21 Fe1 P4 102.3(4) . . ?
C50 Fe1 P4 90.3(6) . . ?
C23 Fe1 P4 156.0(4) . . ?
P5 Fe1 P4 102.08(16) . . ?
C21 P3 C1 100.7(6) . . ?
C21 P3 C35 102.3(6) . . ?
C1 P3 C35 98.1(6) . . ?
C21 P3 Co1 112.4(4) . . ?
C1 P3 Co1 121.5(4) . . ?
C35 P3 Co1 118.7(5) . . ?
C24 P4 C7 102.7(6) . . ?
C24 P4 C13 100.0(6) . . ?
C7 P4 C13 98.1(6) . . ?
C24 P4 Fe1 114.6(4) . . ?
C7 P4 Fe1 117.2(5) . . ?
C13 P4 Fe1 121.1(4) . . ?
C31 P5 C30 100.0(8) . . ?
C31 P5 C29 99.5(10) . . ?
C30 P5 C29 100.1(8) . . ?
C31 P5 Fe1 123.6(7) . . ?
C30 P5 Fe1 112.3(5) . . ?
C29 P5 Fe1 117.6(6) . . ?
C33 P6 C32 100.4(11) . . ?
C33 P6 C34 96.2(9) . . ?
C32 P6 C34 97.0(10) . . ?
C33 P6 Co1 124.5(8) . . ?
C32 P6 Co1 118.4(8) . . ?
C34 P6 Co1 115.0(6) . . ?

loop_
_geom_bond_atom_site_label_1
_geom_bond_atom_site_label_2
_geom_bond_distance
_geom_bond_site_symmetry_2
_geom_bond_publ_flag
C1 C2 1.382(17) . ?
C1 C6 1.390(18) . ?
C1 P3 1.843(14) . ?
C2 C3 1.396(18) . ?
C2 H2 0.9300 . ?
C3 C4 1.37(2) . ?
C3 H3 0.9300 . ?
C4 C5 1.368(19) . ?
C4 H4 0.9300 . ?
C5 C6 1.389(18) . ?
C5 H5 0.9300 . ?
C6 H6 0.9300 . ?
C7 C8 1.348(17) . ?
C7 C12 1.427(18) . ?
C7 P4 1.835(13) . ?
C8 C9 1.40(2) . ?
C8 H8 0.9300 . ?
C9 C10 1.38(2) . ?
C9 H9 0.9300 . ?
C10 C11 1.38(2) . ?
C10 H10 0.9300 . ?
C11 C12 1.395(19) . ?
C11 H11 0.9300 . ?
C12 H12 0.9300 . ?
C13 C14 1.380(18) . ?
C13 C18 1.409(18) . ?
C13 P4 1.874(13) . ?
C14 C15 1.422(19) . ?
C14 H14 0.9300 . ?
C15 C16 1.337(19) . ?
C15 H15 0.9300 . ?
C16 C17 1.34(2) . ?
C16 H16 0.9300 . ?
C17 C18 1.42(2) . ?
C17 H17 0.9300 . ?
C18 H18 0.9300 . ?
C19 C23 1.406(17) . ?
C19 C20 1.407(16) . ?
C19 Fe1 2.083(13) . ?
C19 H19 0.9800 . ?
C20 C21 1.413(15) . ?
C20 Fe1 2.066(12) . ?
C20 H20 0.9800 . ?
C21 C22 1.440(16) . ?
C21 P3 1.817(12) . ?
C21 Fe1 2.103(12) . ?
C22 C23 1.425(17) . ?
C22 Fe1 2.100(12) . ?
C22 H22 0.9800 . ?
C23 Fe1 2.112(13) . ?
C23 H23 0.9800 . ?
C24 C28 1.455(16) . ?
C24 C25 1.455(16) . ?
C24 P4 1.782(13) . ?
C24 Co1 2.137(12) . ?
C25 C26 1.396(18) . ?
C25 Co1 2.086(13) . ?
C25 H25 0.9800 . ?
C26 C27 1.412(18) . ?
C26 Co1 2.089(14) . ?
C26 H26 0.9800 . ?
C27 C28 1.403(17) . ?
C27 Co1 2.082(14) . ?
C27 H27 0.9800 . ?
C28 Co1 2.060(12) . ?
C28 H28 0.9800 . ?
C29 P5 1.827(18) . ?
C29 H29A 0.9600 . ?
C29 H29B 0.9600 . ?
C29 H29C 0.9600 . ?
C30 P5 1.809(15) . ?
C30 H30A 0.9600 . ?
C30 H30B 0.9600 . ?
C30 H30C 0.9600 . ?
C31 P5 1.800(18) . ?
C31 H31A 0.9600 . ?
C31 H31B 0.9600 . ?
C31 H31C 0.9600 . ?
C32 P6 1.82(2) . ?
C32 H32A 0.9600 . ?
C32 H32B 0.9600 . ?
C32 H32C 0.9600 . ?
C33 P6 1.79(2) . ?
C33 H33A 0.9600 . ?
C33 H33B 0.9600 . ?
C33 H33C 0.9600 . ?
C34 P6 1.832(16) . ?
C34 H34A 0.9600 . ?
C34 H34B 0.9600 . ?
C34 H34C 0.9600 . ?
C35 C36 1.378(17) . ?
C35 C37 1.380(17) . ?
C35 P3 1.866(13) . ?
C36 C38 1.406(19) . ?
C36 H36 0.9300 . ?
C37 C40 1.426(19) . ?
C37 H37 0.9300 . ?
C38 C39 1.36(2) . ?
C38 H38 0.9300 . ?
C39 C40 1.38(2) . ?
C39 H39 0.9300 . ?
C40 H40 0.9300 . ?
C50 Fe1 2.105(18) . ?
C50 H50A 0.9600 . ?
C50 H50B 0.9600 . ?
C50 H50C 0.9600 . ?
C51 Co1 2.13(2) . ?
C51 H51A 0.9600 . ?
C51 H51B 0.9600 . ?
C51 H51C 0.9600 . ?
Co1 P6 2.141(4) . ?
Co1 P3 2.165(4) . ?
Fe1 P5 2.158(4) . ?
Fe1 P4 2.169(4) . ?
